data_4106293
loop_
_publ_author_name
'Tao Wu'
'Xianhui Bu'
'Xiang Zhao'
'Ripsime Khazhakyan'
'Pingyun Feng'

_publ_section_title
;
 Phase Selection and Site-Selective Distribution by Tin and Sulfur in
 Supertetrahedral Zinc Gallium Selenides
;
_journal_name_full 'Journal of the American Chemical Society'
_journal_page_first 9616
_journal_page_last 9625
_journal_paper_doi 10.1021/ja203143q
_journal_volume 133
_journal_year 2011
_chemical_formula_sum 'Ga16 Se33 Zn4'
_chemical_formula_weight 3982.68
_chemical_name_systematic
; 
 ? 
;
_space_group_IT_number 122
_symmetry_cell_setting tetragonal
_symmetry_space_group_name_Hall 'I -4 2bw'
_symmetry_space_group_name_H-M 'I -4 2 d'
_atom_sites_solution_hydrogens none
_atom_sites_solution_primary direct
_atom_sites_solution_secondary difmap
_audit_creation_method SHELXL-97
_cell_angle_alpha 90.00
_cell_angle_beta 90.00
_cell_angle_gamma 90.00
_cell_formula_units_Z 8
_cell_length_a 42.093(6)
_cell_length_b 42.093(6)
_cell_length_c 16.690(3)
_cell_measurement_reflns_used 100
_cell_measurement_temperature 293(2)
_cell_measurement_theta_max 15
_cell_measurement_theta_min 4.2
_cell_volume 29572(8)
_computing_structure_refinement 'SHELXL-97 (Sheldrick, 2008)'
_computing_structure_solution 'SHELXS-97 (Sheldrick, 2008)'
_diffrn_ambient_temperature 293(2)
_diffrn_measured_fraction_theta_full 0.998
_diffrn_measured_fraction_theta_max 0.998
_diffrn_measurement_device_type 'Bruker Apex2'
_diffrn_measurement_method '\w scan'
_diffrn_radiation_monochromator graphite
_diffrn_radiation_source 'fine-focus sealed tube'
_diffrn_radiation_type MoK\a
_diffrn_radiation_wavelength 0.71073
_diffrn_reflns_av_R_equivalents 0.0976
_diffrn_reflns_av_sigmaI/netI 0.0365
_diffrn_reflns_limit_h_max 32
_diffrn_reflns_limit_h_min -32
_diffrn_reflns_limit_k_max 32
_diffrn_reflns_limit_k_min -32
_diffrn_reflns_limit_l_max 12
_diffrn_reflns_limit_l_min -12
_diffrn_reflns_number 65939
_diffrn_reflns_theta_full 16.00
_diffrn_reflns_theta_max 16.00
_diffrn_reflns_theta_min 0.97
_exptl_absorpt_coefficient_mu 11.624
_exptl_absorpt_correction_type none
_exptl_absorpt_process_details none
_exptl_crystal_colour yellow
_exptl_crystal_density_diffrn 1.789
_exptl_crystal_density_meas ?
_exptl_crystal_description block
_exptl_crystal_F_000 13904
_exptl_crystal_size_max 0.12
_exptl_crystal_size_mid 0.10
_exptl_crystal_size_min 0.08
_refine_diff_density_max 1.114
_refine_diff_density_min -0.866
_refine_diff_density_rms 0.224
_refine_ls_abs_structure_details 'Flack H D (1983), Acta Cryst. A39, 876-881'
_refine_ls_abs_structure_Flack -0.26(16)
_refine_ls_extinction_coef 0.00013(2)
_refine_ls_extinction_expression Fc^*^=kFc[1+0.001xFc^2^\l^3^/sin(2\q)]^-1/4^
_refine_ls_extinction_method SHELXL
_refine_ls_goodness_of_fit_ref 1.128
_refine_ls_hydrogen_treatment none
_refine_ls_matrix_type full
_refine_ls_number_parameters 242
_refine_ls_number_reflns 3611
_refine_ls_number_restraints 0
_refine_ls_restrained_S_all 1.128
_refine_ls_R_factor_all 0.1317
_refine_ls_R_factor_gt 0.0909
_refine_ls_shift/su_max 0.000
_refine_ls_shift/su_mean 0.000
_refine_ls_structure_factor_coef Fsqd
_refine_ls_weighting_details 'calc w=1/[\s^2^(Fo^2^)+(0.1820P)^2^+2681.1797P] where P=(Fo^2^+2Fc^2^)/3'
_refine_ls_weighting_scheme calc
_refine_ls_wR_factor_gt 0.2883
_refine_ls_wR_factor_ref 0.3501
_reflns_number_gt 2504
_reflns_number_total 3611
_reflns_threshold_expression >2sigma(I)
_cod_data_source_file ja203143q_si_002_01.cif
_cod_data_source_block OCF-1-ZnGaSeS-TMDP
_cod_depositor_comments
;
The following automatic conversions were performed:

'_exptl_crystal_density_meas' value 'none' was changed to '?' - the
value is perceived as not measured.

Automatic conversion script
Id: cif_fix_values 3008 2015-01-20 13:52:24Z robertas 
;
_cod_original_cell_volume 29571(8)
_cod_database_code 4106293

loop_
_symmetry_equiv_pos_as_xyz
'x, y, z'
'-x, -y, z'
'y, -x, -z'
'-y, x, -z'
'-x+1/2, y, -z+3/4'
'x+1/2, -y, -z+3/4'
'-y+1/2, -x, z+3/4'
'y+1/2, x, z+3/4'
'x+1/2, y+1/2, z+1/2'
'-x+1/2, -y+1/2, z+1/2'
'y+1/2, -x+1/2, -z+1/2'
'-y+1/2, x+1/2, -z+1/2'
'-x+1, y+1/2, -z+5/4'
'x+1, -y+1/2, -z+5/4'
'-y+1, -x+1/2, z+5/4'
'y+1, x+1/2, z+5/4'

loop_
_atom_site_label
_atom_site_type_symbol
_atom_site_fract_x
_atom_site_fract_y
_atom_site_fract_z
_atom_site_U_iso_or_equiv
_atom_site_adp_type
_atom_site_occupancy
_atom_site_symmetry_multiplicity
_atom_site_calc_flag
_atom_site_refinement_flags
Zn1 Zn 0.59004(19) -0.23327(19) -0.7678(5) 0.108(3) Uani 1 1 d .
Zn2 Zn 0.5244(2) -0.2929(2) -0.8319(5) 0.107(3) Uani 1 1 d .
Ga1 Ga 0.6558(2) -0.37916(18) -0.7418(5) 0.114(3) Uani 1 1 d .
Ga2 Ga 0.59100(17) -0.31893(17) -0.6728(4) 0.094(3) Uani 1 1 d .
Ga3 Ga 0.65832(17) -0.29221(18) -0.8279(5) 0.098(3) Uani 1 1 d .
Ga4 Ga 0.58926(18) -0.35423(17) -0.8951(5) 0.097(3) Uani 1 1 d .
Ga5 Ga 0.52434(18) -0.25876(18) -0.6104(4) 0.100(3) Uani 1 1 d .
Ga6 Ga 0.45821(18) -0.1977(2) -0.5516(5) 0.111(3) Uani 1 1 d .
Ga7 Ga 0.52472(17) -0.17139(17) -0.6996(5) 0.095(3) Uani 1 1 d .
Ga8 Ga 0.45709(17) -0.23342(18) -0.7670(4) 0.096(3) Uani 1 1 d .
Se1 Se 0.6846(3) -0.4253(3) -0.6827(7) 0.196(5) Uani 1 1 d .
Se2 Se 0.6237(3) -0.3621(2) -0.6203(7) 0.175(4) Uani 1 1 d .
Se3 Se 0.6937(2) -0.3365(3) -0.7865(7) 0.170(4) Uani 1 1 d .
Se4 Se 0.6222(2) -0.3995(2) -0.8565(6) 0.160(4) Uani 1 1 d .
Se5 Se 0.5568(3) -0.3030(2) -0.5600(6) 0.161(4) Uani 1 1 d .
Se6 Se 0.5541(2) -0.3382(2) -0.7829(5) 0.136(3) Uani 1 1 d .
Se7 Se 0.6254(2) -0.2725(2) -0.7115(6) 0.141(3) Uani 1 1 d .
Se8 Se 0.5573(2) -0.3737(2) -1.0078(6) 0.147(4) Uani 1 1 d .
Se9 Se 0.6939(3) -0.2500 -0.8750 0.161(5) Uani 1 2 d S
Se10 Se 0.4915(3) -0.2425(3) -0.4954(6) 0.167(4) Uani 1 1 d .
Se11 Se 0.4893(2) -0.2794(2) -0.7208(5) 0.146(4) Uani 1 1 d .
Se12 Se 0.5610(2) -0.2148(2) -0.6498(5) 0.143(3) Uani 1 1 d .
Se13 Se 0.5569(4) -0.2500 -0.8750 0.175(6) Uani 1 2 d S
Se14 Se 0.6242(2) -0.1895(2) -0.8067(6) 0.148(4) Uani 1 1 d .
Se15 Se 0.4920(2) -0.1510(2) -0.5902(6) 0.159(4) Uani 1 1 d .
Se16 Se 0.4896(2) -0.1873(2) -0.8140(5) 0.141(3) Uani 1 1 d .
Se17 Se 0.4212(3) -0.2500 -0.8750 0.162(5) Uani 1 2 d S
Se18 Se 0.4215(2) -0.2185(3) -0.6568(7) 0.173(4) Uani 1 1 d .

loop_
_atom_site_aniso_label
_atom_site_aniso_U_11
_atom_site_aniso_U_22
_atom_site_aniso_U_33
_atom_site_aniso_U_23
_atom_site_aniso_U_13
_atom_site_aniso_U_12
Zn1 0.090(6) 0.117(7) 0.117(7) -0.023(5) 0.002(5) 0.010(5)
Zn2 0.105(6) 0.115(7) 0.103(7) -0.009(5) 0.013(5) -0.002(5)
Ga1 0.138(7) 0.087(6) 0.117(7) -0.030(5) -0.015(6) 0.046(5)
Ga2 0.100(6) 0.089(6) 0.092(6) -0.022(4) 0.003(5) 0.035(5)
Ga3 0.083(5) 0.101(6) 0.110(7) -0.041(5) -0.010(5) 0.015(4)
Ga4 0.100(6) 0.086(5) 0.105(7) -0.027(5) 0.002(5) 0.012(5)
Ga5 0.111(6) 0.106(6) 0.082(6) -0.011(5) 0.010(5) 0.035(5)
Ga6 0.101(6) 0.149(8) 0.084(6) -0.009(5) 0.015(5) 0.051(5)
Ga7 0.097(6) 0.096(6) 0.094(6) -0.022(5) -0.006(5) 0.024(5)
Ga8 0.079(5) 0.121(6) 0.090(6) -0.012(5) 0.010(4) 0.016(4)
Se1 0.249(12) 0.194(10) 0.144(9) -0.039(8) -0.018(9) 0.087(10)
Se2 0.207(10) 0.161(9) 0.157(9) -0.016(7) -0.001(8) 0.059(8)
Se3 0.141(8) 0.193(10) 0.176(10) -0.047(8) -0.011(7) 0.034(7)
Se4 0.177(9) 0.146(8) 0.156(9) -0.037(7) -0.011(7) 0.036(7)
Se5 0.193(9) 0.169(9) 0.122(8) -0.006(7) 0.007(7) 0.056(8)
Se6 0.154(8) 0.123(7) 0.132(8) -0.016(6) 0.003(6) 0.013(6)
Se7 0.127(7) 0.160(8) 0.135(7) -0.030(6) -0.012(6) 0.015(6)
Se8 0.162(8) 0.132(7) 0.146(8) -0.029(6) 0.015(7) -0.016(6)
Se9 0.122(10) 0.194(13) 0.167(13) -0.055(11) 0.000 0.000
Se10 0.191(10) 0.186(10) 0.125(7) -0.003(7) 0.007(7) 0.064(8)
Se11 0.153(8) 0.162(8) 0.123(7) -0.007(6) 0.006(6) 0.023(6)
Se12 0.159(8) 0.153(8) 0.117(8) -0.019(6) -0.008(6) 0.033(7)
Se13 0.176(13) 0.168(13) 0.181(14) -0.021(11) 0.000 0.000
Se14 0.125(7) 0.148(8) 0.171(9) -0.053(7) 0.011(6) -0.015(6)
Se15 0.165(9) 0.173(9) 0.138(8) -0.024(7) 0.002(7) 0.040(7)
Se16 0.135(7) 0.146(7) 0.141(8) -0.024(6) -0.009(6) 0.013(6)
Se17 0.132(10) 0.185(13) 0.170(13) -0.024(11) 0.000 0.000
Se18 0.148(8) 0.203(10) 0.169(10) -0.026(8) 0.012(7) 0.027(8)

loop_
_atom_type_symbol
_atom_type_description
_atom_type_scat_dispersion_real
_atom_type_scat_dispersion_imag
_atom_type_scat_source
Ga Ga 0.2307 1.6083 'International Tables Vol C Tables 4.2.6.8 and 6.1.1.4'
Se Se -0.0929 2.2259 'International Tables Vol C Tables 4.2.6.8 and 6.1.1.4'
Zn Zn 0.2839 1.4301 'International Tables Vol C Tables 4.2.6.8 and 6.1.1.4'

loop_
_geom_angle_atom_site_label_1
_geom_angle_atom_site_label_2
_geom_angle_atom_site_label_3
_geom_angle
_geom_angle_site_symmetry_1
_geom_angle_site_symmetry_3
Se13 Zn1 Se7 116.9(4) . .
Se13 Zn1 Se14 111.8(4) . .
Se7 Zn1 Se14 104.9(4) . .
Se13 Zn1 Se12 114.1(5) . .
Se7 Zn1 Se12 102.3(4) . .
Se14 Zn1 Se12 105.7(4) . .
Se13 Zn2 Se6 113.8(5) . .
Se13 Zn2 Se16 113.1(4) . 14_442
Se6 Zn2 Se16 106.5(4) . 14_442
Se13 Zn2 Se11 113.7(4) . .
Se6 Zn2 Se11 103.8(4) . .
Se16 Zn2 Se11 104.9(4) 14_442 .
Se1 Ga1 Se3 111.5(5) . .
Se1 Ga1 Se4 107.9(4) . .
Se3 Ga1 Se4 111.8(5) . .
Se1 Ga1 Se2 99.4(5) . .
Se3 Ga1 Se2 111.9(4) . .
Se4 Ga1 Se2 113.6(5) . .
Se2 Ga2 Se5 104.9(4) . .
Se2 Ga2 Se7 110.2(4) . .
Se5 Ga2 Se7 108.7(4) . .
Se2 Ga2 Se6 111.5(4) . .
Se5 Ga2 Se6 106.4(4) . .
Se7 Ga2 Se6 114.5(4) . .
Se9 Ga3 Se3 105.5(4) . .
Se9 Ga3 Se14 108.9(4) . 14_442
Se3 Ga3 Se14 108.9(4) . 14_442
Se9 Ga3 Se7 110.1(4) . .
Se3 Ga3 Se7 111.2(5) . .
Se14 Ga3 Se7 112.0(4) 14_442 .
Se4 Ga4 Se8 104.7(4) . .
Se4 Ga4 Se6 110.6(5) . .
Se8 Ga4 Se6 110.0(4) . .
Se4 Ga4 Se14 109.0(4) . 14_442
Se8 Ga4 Se14 108.9(4) . 14_442
Se6 Ga4 Se14 113.3(4) . 14_442
Se5 Ga5 Se10 104.8(4) . .
Se5 Ga5 Se12 107.9(4) . .
Se10 Ga5 Se12 110.2(4) . .
Se5 Ga5 Se11 108.4(4) . .
Se10 Ga5 Se11 109.8(4) . .
Se12 Ga5 Se11 115.2(4) . .
Se1 Ga6 Se18 107.1(5) 15_454 .
Se1 Ga6 Se15 110.4(5) 15_454 .
Se18 Ga6 Se15 116.4(5) . .
Se1 Ga6 Se10 100.2(4) 15_454 .
Se18 Ga6 Se10 110.0(5) . .
Se15 Ga6 Se10 111.4(4) . .
Se15 Ga7 Se8 105.0(4) . 14_442
Se15 Ga7 Se16 109.3(4) . .
Se8 Ga7 Se16 108.5(4) 14_442 .
Se15 Ga7 Se12 110.5(4) . .
Se8 Ga7 Se12 108.6(4) 14_442 .
Se16 Ga7 Se12 114.5(4) . .
Se17 Ga8 Se18 104.3(4) . .
Se17 Ga8 Se11 110.1(4) . .
Se18 Ga8 Se11 107.4(4) . .
Se17 Ga8 Se16 109.1(4) . .
Se18 Ga8 Se16 111.7(4) . .
Se11 Ga8 Se16 113.8(4) . .
Ga6 Se1 Ga1 103.1(5) 7_554 .
Ga2 Se2 Ga1 103.0(5) . .
Ga3 Se3 Ga1 103.9(4) . .
Ga4 Se4 Ga1 104.7(4) . .
Ga5 Se5 Ga2 105.6(4) . .
Zn2 Se6 Ga4 105.5(4) . .
Zn2 Se6 Ga2 107.9(4) . .
Ga4 Se6 Ga2 105.5(4) . .
Zn1 Se7 Ga2 106.0(4) . .
Zn1 Se7 Ga3 105.3(4) . .
Ga2 Se7 Ga3 105.0(4) . .
Ga7 Se8 Ga4 105.7(4) 14_442 .
Ga3 Se9 Ga3 104.7(6) . 14_442
Ga5 Se10 Ga6 103.2(4) . .
Zn2 Se11 Ga8 106.0(4) . .
Zn2 Se11 Ga5 106.4(4) . .
Ga8 Se11 Ga5 106.2(4) . .
Zn1 Se12 Ga5 106.5(4) . .
Zn1 Se12 Ga7 105.5(4) . .
Ga5 Se12 Ga7 104.4(4) . .
Zn2 Se13 Zn2 109.7(7) . 14_442
Zn2 Se13 Zn1 109.9(3) . 14_442
Zn2 Se13 Zn1 109.6(3) 14_442 14_442
Zn2 Se13 Zn1 109.6(3) . .
Zn2 Se13 Zn1 109.9(3) 14_442 .
Zn1 Se13 Zn1 108.1(7) 14_442 .
Zn1 Se14 Ga4 107.3(4) . 14_442
Zn1 Se14 Ga3 108.1(4) . 14_442
Ga4 Se14 Ga3 108.4(5) 14_442 14_442
Ga7 Se15 Ga6 103.6(4) . .
Zn2 Se16 Ga8 106.8(4) 14_442 .
Zn2 Se16 Ga7 106.3(4) 14_442 .
Ga8 Se16 Ga7 107.0(4) . .
Ga8 Se17 Ga8 103.9(6) . 14_442
Ga8 Se18 Ga6 103.9(4) . .

loop_
_geom_bond_atom_site_label_1
_geom_bond_atom_site_label_2
_geom_bond_distance
_geom_bond_site_symmetry_2
Zn1 Se13 2.376(12) .
Zn1 Se7 2.414(12) .
Zn1 Se14 2.425(13) .
Zn1 Se12 2.445(12) .
Zn2 Se13 2.375(12) .
Zn2 Se6 2.422(12) .
Zn2 Se16 2.422(12) 14_442
Zn2 Se11 2.439(12) .
Ga1 Se1 2.492(13) .
Ga1 Se3 2.512(15) .
Ga1 Se4 2.530(13) .
Ga1 Se2 2.540(13) .
Ga2 Se2 2.443(12) .
Ga2 Se5 2.462(11) .
Ga2 Se7 2.516(12) .
Ga2 Se6 2.539(12) .
Ga3 Se9 2.453(11) .
Ga3 Se3 2.484(13) .
Ga3 Se14 2.521(11) 14_442
Ga3 Se7 2.526(11) .
Ga4 Se4 2.444(12) .
Ga4 Se8 2.454(12) .
Ga4 Se6 2.481(11) .
Ga4 Se14 2.492(13) 14_442
Ga5 Se5 2.459(11) .
Ga5 Se10 2.462(11) .
Ga5 Se12 2.499(13) .
Ga5 Se11 2.515(12) .
Ga6 Se1 2.483(12) 15_454
Ga6 Se18 2.496(13) .
Ga6 Se15 2.511(14) .
Ga6 Se10 2.533(12) .
Ga7 Se15 2.443(11) .
Ga7 Se8 2.447(12) 14_442
Ga7 Se16 2.507(11) .
Ga7 Se12 2.522(11) .
Ga8 Se17 2.454(11) .
Ga8 Se18 2.454(12) .
Ga8 Se11 2.485(12) .
Ga8 Se16 2.499(12) .
Se1 Ga6 2.483(12) 7_554
Se8 Ga7 2.447(12) 14_442
Se9 Ga3 2.453(11) 14_442
Se13 Zn2 2.375(12) 14_442
Se13 Zn1 2.376(12) 14_442
Se14 Ga4 2.492(13) 14_442
Se14 Ga3 2.521(11) 14_442
Se16 Zn2 2.422(12) 14_442
Se17 Ga8 2.454(11) 14_442
